data_7239361
loop_
_publ_author_name
'Khatun, Nilufa'
'Gogoi, Anupal'
'Basu, Pallabita'
'Das, Prasenjit'
'Patel, Bhisma K.'

_publ_section_title
;
 CuO nanoparticle catalysed synthesis of 2H-indazoles under ligand free
 conditions
;
_journal_issue 8
_journal_name_full 'RSC Adv.'
_journal_page_first 4080
_journal_paper_doi 10.1039/C3RA45298K
_journal_volume 4
_journal_year 2014
_chemical_formula_moiety 'C13 H10 N2'
_chemical_formula_sum 'C13 H10 N2'
_chemical_formula_weight 194.23
_space_group_IT_number 9
_space_group_name_Hall 'C -2yc'
_space_group_name_H-M_alt 'C 1 c 1'
_symmetry_cell_setting monoclinic
_symmetry_space_group_name_H-M 'C 1 c 1'
_atom_sites_solution_hydrogens geom
_atom_sites_solution_primary direct
_atom_sites_solution_secondary difmap
_audit_creation_method SHELXL-97
_cell_angle_alpha 90.00
_cell_angle_beta 97.080(9)
_cell_angle_gamma 90.00
_cell_formula_units_Z 8
_cell_length_a 5.9752(9)
_cell_length_b 25.124(4)
_cell_length_c 13.8320(17)
_cell_measurement_temperature 296(2)
_cell_measurement_theta_max 22.35
_cell_measurement_theta_min 1.35
_cell_volume 2060.6(5)
_computing_cell_refinement 'Bruker SMART'
_computing_data_collection 'Bruker SMART'
_computing_data_reduction 'Bruker SAINT'
_computing_molecular_graphics 'Bruker SHELXTL'
_computing_publication_material 'Bruker SHELXTL'
_computing_structure_refinement 'SHELXL-97 (Sheldrick, 1997)'
_computing_structure_solution 'SHELXS-97 (Sheldrick, 1990)'
_diffrn_ambient_temperature 296(2)
_diffrn_measured_fraction_theta_full 0.985
_diffrn_measured_fraction_theta_max 0.985
_diffrn_measurement_device_type 'CCD area detector'
_diffrn_measurement_method 'phi and omega scans'
_diffrn_radiation_monochromator graphite
_diffrn_radiation_source 'fine-focus sealed tube'
_diffrn_radiation_type MoK\a
_diffrn_radiation_wavelength 0.71073
_diffrn_reflns_av_R_equivalents 0.0269
_diffrn_reflns_av_sigmaI/netI 0.0428
_diffrn_reflns_limit_h_max 7
_diffrn_reflns_limit_h_min -7
_diffrn_reflns_limit_k_max 29
_diffrn_reflns_limit_k_min -33
_diffrn_reflns_limit_l_max 18
_diffrn_reflns_limit_l_min -16
_diffrn_reflns_number 12127
_diffrn_reflns_theta_full 28.39
_diffrn_reflns_theta_max 28.39
_diffrn_reflns_theta_min 1.62
_exptl_absorpt_coefficient_mu 0.076
_exptl_absorpt_correction_T_max 0.979
_exptl_absorpt_correction_T_min 0.961
_exptl_absorpt_correction_type multi-scan
_exptl_absorpt_process_details SADABS
_exptl_crystal_colour colorless
_exptl_crystal_density_diffrn 1.252
_exptl_crystal_density_method 'not measured'
_exptl_crystal_description block
_exptl_crystal_F_000 816.0
_exptl_crystal_size_max 0.41
_exptl_crystal_size_mid 0.35
_exptl_crystal_size_min 0.22
_refine_diff_density_max 0.556
_refine_diff_density_min -0.156
_refine_diff_density_rms 0.039
_refine_ls_abs_structure_details 'Flack H D (1983), Acta Cryst. A39, 876-881'
_refine_ls_abs_structure_Flack 1(4)
_refine_ls_extinction_method none
_refine_ls_goodness_of_fit_ref 1.009
_refine_ls_matrix_type full
_refine_ls_number_parameters 275
_refine_ls_number_reflns 4329
_refine_ls_number_restraints 3
_refine_ls_restrained_S_all 1.023
_refine_ls_R_factor_all 0.1370
_refine_ls_R_factor_gt 0.0681
_refine_ls_shift/su_max 0.001
_refine_ls_shift/su_mean 0.001
_refine_ls_structure_factor_coef Fsqd
_refine_ls_weighting_details 'calc w=1/[\s^2^(Fo^2^)+(0.1500P)^2^+0.0000P] where P=(Fo^2^+2Fc^2^)/3'
_refine_ls_weighting_scheme calc
_refine_ls_wR_factor_gt 0.2066
_refine_ls_wR_factor_ref 0.2543
_reflns_number_gt 2204
_reflns_number_total 5146
_reflns_threshold_expression >2sigma(I)
_cod_data_source_file c3ra45298k.txt
_cod_data_source_block nf-1
_cod_original_sg_symbol_H-M 'C c'
_cod_database_code 7239361

loop_
_symmetry_equiv_pos_as_xyz
'x, y, z'
'x, -y, z+1/2'
'x+1/2, y+1/2, z'
'x+1/2, -y+1/2, z+1/2'

loop_
_atom_site_label
_atom_site_type_symbol
_atom_site_fract_x
_atom_site_fract_y
_atom_site_fract_z
_atom_site_U_iso_or_equiv
_atom_site_adp_type
_atom_site_occupancy
_atom_site_symmetry_multiplicity
_atom_site_calc_flag
_atom_site_refinement_flags
C8 C 0.3227(8) 0.49737(18) 0.2396(3) 0.0707(11) Uani 1 1 d .
C5 C 0.0788(8) 0.40517(19) 0.3852(3) 0.0748(12) Uani 1 1 d .
C7 C 0.3841(8) 0.4068(2) 0.3086(4) 0.0786(13) Uani 1 1 d .
H7 H 0.5169 0.3985 0.2833 0.094 Uiso 1 1 calc R
C6 C 0.2671(8) 0.37489(18) 0.3681(3) 0.0743(12) Uani 1 1 d .
C13 C 0.1813(10) 0.5404(2) 0.2336(4) 0.0905(14) Uani 1 1 d .
H13 H 0.0532 0.5408 0.2656 0.109 Uiso 1 1 calc R
C9 C 0.5126(11) 0.4974(2) 0.1949(4) 0.0935(16) Uani 1 1 d .
H9 H 0.6109 0.4686 0.2021 0.112 Uiso 1 1 calc R
C10 C 0.5581(12) 0.5394(2) 0.1402(5) 0.1075(18) Uani 1 1 d .
H10 H 0.6848 0.5388 0.1073 0.129 Uiso 1 1 calc R
C12 C 0.2356(14) 0.5829(2) 0.1786(5) 0.110(2) Uani 1 1 d .
H12 H 0.1415 0.6125 0.1732 0.132 Uiso 1 1 calc R
C1 C 0.2952(10) 0.3229(2) 0.4096(4) 0.0871(15) Uani 1 1 d .
H1 H 0.4184 0.3020 0.3995 0.105 Uiso 1 1 calc R
C2 C 0.1381(11) 0.3051(2) 0.4640(4) 0.0943(16) Uani 1 1 d .
H2 H 0.1542 0.2713 0.4915 0.113 Uiso 1 1 calc R
C11 C 0.4207(13) 0.5830(2) 0.1323(4) 0.1041(18) Uani 1 1 d .
H11 H 0.4545 0.6123 0.0955 0.125 Uiso 1 1 calc R
C3 C -0.0500(11) 0.3363(3) 0.4803(4) 0.1005(17) Uani 1 1 d .
H3 H -0.1538 0.3227 0.5187 0.121 Uiso 1 1 calc R
C4 C -0.0832(9) 0.3852(2) 0.4421(4) 0.0933(15) Uani 1 1 d .
H4 H -0.2088 0.4052 0.4526 0.112 Uiso 1 1 calc R
N1 N 0.2667(6) 0.45113(14) 0.2959(3) 0.0678(10) Uani 1 1 d .
N2 N 0.0766(6) 0.45345(16) 0.3400(3) 0.0811(11) Uani 1 1 d .
C15 C 0.1974(12) 0.13694(19) 0.5804(4) 0.0884(15) Uani 1 1 d .
C16 C 0.4004(11) 0.1153(2) 0.5990(4) 0.0950(17) Uani 1 1 d .
H16 H 0.5035 0.1287 0.6490 0.114 Uiso 1 1 calc R
C17 C 0.4583(11) 0.0724(3) 0.5432(6) 0.112(2) Uani 1 1 d .
H17 H 0.5993 0.0563 0.5551 0.134 Uiso 1 1 calc R
C14 C 0.0491(11) 0.1185(3) 0.5124(6) 0.109(2) Uani 1 1 d .
H14 H -0.0919 0.1347 0.5028 0.131 Uiso 1 1 calc R
C18 C 0.2951(17) 0.0542(2) 0.4682(5) 0.114(2) Uani 1 1 d .
H18 H 0.3268 0.0265 0.4275 0.137 Uiso 1 1 calc R
C19 C 0.0873(13) 0.0787(3) 0.4569(4) 0.111(2) Uani 1 1 d .
H19 H -0.0256 0.0667 0.4096 0.133 Uiso 1 1 calc R
N5 N -0.0627(8) 0.2045(2) 0.6237(4) 0.1196(19) Uani 1 1 d .
C26 C -0.0561(12) 0.2436(2) 0.6956(4) 0.099(2) Uani 1 1 d .
C22 C -0.0033(16) 0.3156(2) 0.8412(6) 0.115(2) Uani 1 1 d .
H22 H 0.0109 0.3406 0.8910 0.138 Uiso 1 1 calc R
C21 C -0.1887(13) 0.3142(3) 0.7841(6) 0.107(2) Uani 1 1 d .
H21 H -0.2989 0.3386 0.7961 0.129 Uiso 1 1 calc R
C24 C 0.1478(9) 0.2464(2) 0.7587(4) 0.0883(15) Uani 1 1 d .
C20 C -0.2398(10) 0.2811(3) 0.7089(5) 0.109(2) Uani 1 1 d .
H20 H -0.3771 0.2817 0.6690 0.131 Uiso 1 1 calc R
C23 C 0.1678(13) 0.2839(3) 0.8338(5) 0.121(2) Uani 1 1 d .
H23 H 0.2990 0.2863 0.8774 0.146 Uiso 1 1 calc R
N3 N 0.1368(6) 0.18442(13) 0.6454(3) 0.0691(10) Uani 1 1 d .
C27 C 0.2733(10) 0.2036(3) 0.7205(5) 0.1014(19) Uani 1 1 d D
H28 H 0.28(2) 0.169(3) 0.664(9) 0.02(6) Uiso 1 1 d D

loop_
_atom_site_aniso_label
_atom_site_aniso_U_11
_atom_site_aniso_U_22
_atom_site_aniso_U_33
_atom_site_aniso_U_23
_atom_site_aniso_U_13
_atom_site_aniso_U_12
C8 0.075(3) 0.076(3) 0.059(2) -0.006(2) 0.000(2) 0.003(2)
C5 0.070(3) 0.090(3) 0.062(3) -0.006(2) -0.001(2) 0.002(2)
C7 0.063(3) 0.099(3) 0.077(3) -0.008(3) 0.019(2) 0.010(2)
C6 0.067(3) 0.090(3) 0.064(3) -0.011(2) 0.002(2) 0.001(2)
C13 0.090(3) 0.102(4) 0.080(3) 0.007(3) 0.015(3) 0.018(3)
C9 0.102(4) 0.075(3) 0.106(4) 0.010(3) 0.024(4) 0.017(3)
C10 0.102(4) 0.107(4) 0.119(4) 0.007(4) 0.036(4) 0.005(3)
C12 0.149(6) 0.085(4) 0.094(4) 0.000(3) 0.006(4) 0.033(4)
C1 0.096(4) 0.087(3) 0.077(3) -0.009(3) 0.006(3) 0.008(3)
C2 0.113(5) 0.082(3) 0.085(3) 0.005(3) 0.003(3) -0.013(3)
C11 0.132(5) 0.100(4) 0.080(4) 0.008(3) 0.010(4) -0.004(4)
C3 0.095(4) 0.120(4) 0.090(4) 0.004(4) 0.026(3) -0.032(4)
C4 0.082(3) 0.123(5) 0.076(3) -0.010(3) 0.013(3) 0.003(3)
N1 0.057(2) 0.079(2) 0.067(2) -0.0140(17) 0.0083(17) 0.0136(17)
N2 0.066(2) 0.099(3) 0.079(2) -0.014(2) 0.014(2) 0.016(2)
C15 0.112(5) 0.066(3) 0.094(4) 0.014(3) 0.039(4) -0.004(3)
C16 0.094(4) 0.112(4) 0.076(3) -0.008(3) -0.005(3) -0.028(4)
C17 0.081(4) 0.119(5) 0.138(6) 0.052(4) 0.028(4) 0.036(3)
C14 0.079(3) 0.115(5) 0.128(5) 0.022(4) -0.002(4) 0.003(3)
C18 0.182(8) 0.072(3) 0.100(4) -0.011(3) 0.070(6) 0.002(4)
C19 0.122(5) 0.127(5) 0.080(4) -0.031(4) -0.004(4) -0.028(4)
N5 0.073(3) 0.162(5) 0.121(4) 0.062(4) 0.000(3) -0.016(3)
C26 0.166(7) 0.068(3) 0.068(3) -0.008(3) 0.034(4) -0.048(4)
C22 0.127(6) 0.091(4) 0.127(5) -0.002(3) 0.017(5) 0.010(4)
C21 0.102(5) 0.092(4) 0.135(6) 0.008(4) 0.040(5) 0.011(3)
C24 0.084(3) 0.077(3) 0.109(4) 0.014(3) 0.035(3) 0.003(3)
C20 0.082(4) 0.121(5) 0.124(5) 0.041(4) 0.016(4) -0.011(4)
C23 0.127(6) 0.107(5) 0.125(5) 0.013(4) -0.002(4) -0.044(5)
N3 0.059(2) 0.077(2) 0.069(2) 0.0083(17) -0.0005(18) -0.0099(18)
C27 0.086(4) 0.119(5) 0.099(4) 0.007(4) 0.009(3) -0.016(3)

loop_
_atom_type_symbol
_atom_type_description
_atom_type_scat_dispersion_real
_atom_type_scat_dispersion_imag
_atom_type_scat_source
C C 0.0033 0.0016 'International Tables Vol C Tables 4.2.6.8 and 6.1.1.4'
H H 0.0000 0.0000 'International Tables Vol C Tables 4.2.6.8 and 6.1.1.4'
N N 0.0061 0.0033 'International Tables Vol C Tables 4.2.6.8 and 6.1.1.4'

loop_
_geom_angle_atom_site_label_1
_geom_angle_atom_site_label_2
_geom_angle_atom_site_label_3
_geom_angle
C9 C8 C13 121.1(5)
C9 C8 N1 120.2(4)
C13 C8 N1 118.7(5)
N2 C5 C6 111.6(4)
N2 C5 C4 127.1(5)
C6 C5 C4 121.3(5)
N1 C7 C6 105.5(4)
C7 C6 C5 105.0(4)
C7 C6 C1 136.0(5)
C5 C6 C1 119.0(5)
C12 C13 C8 117.5(6)
C10 C9 C8 119.7(5)
C9 C10 C11 120.8(7)
C11 C12 C13 122.0(5)
C2 C1 C6 118.2(5)
C1 C2 C3 121.7(5)
C12 C11 C10 118.9(6)
C4 C3 C2 121.9(5)
C3 C4 C5 117.8(5)
C7 N1 N2 116.0(4)
C7 N1 C8 126.2(4)
N2 N1 C8 117.8(3)
C5 N2 N1 101.9(3)
C14 C15 C16 121.5(6)
C14 C15 N3 120.2(6)
C16 C15 N3 118.2(6)
C15 C16 C17 119.5(5)
C16 C17 C18 117.5(5)
C15 C14 C19 123.4(6)
C19 C18 C17 118.1(5)
C14 C19 C18 119.9(6)
N3 N5 C26 99.5(5)
N5 C26 C24 115.0(6)
N5 C26 C20 125.7(7)
C24 C26 C20 119.4(5)
C21 C22 C23 124.1(7)
C22 C21 C20 126.5(7)
C23 C24 C26 118.8(6)
C23 C24 C27 140.5(7)
C26 C24 C27 100.7(5)
C21 C20 C26 113.1(6)
C22 C23 C24 118.2(7)
C27 N3 N5 119.9(5)
C27 N3 C15 124.2(5)
N5 N3 C15 115.9(5)
N3 C27 C24 105.0(5)

loop_
_geom_bond_atom_site_label_1
_geom_bond_atom_site_label_2
_geom_bond_distance
C8 C9 1.357(8)
C8 C13 1.368(7)
C8 N1 1.460(6)
C5 N2 1.364(6)
C5 C6 1.402(6)
C5 C4 1.413(8)
C7 N1 1.316(6)
C7 C6 1.397(7)
C6 C1 1.428(7)
C13 C12 1.374(9)
C9 C10 1.346(8)
C10 C11 1.365(9)
C12 C11 1.345(10)
C1 C2 1.351(8)
C2 C3 1.412(9)
C3 C4 1.341(8)
N1 N2 1.356(5)
C15 C14 1.296(9)
C15 C16 1.325(9)
C15 N3 1.563(7)
C16 C17 1.396(9)
C17 C18 1.410(11)
C14 C19 1.299(9)
C18 C19 1.377(10)
N5 N3 1.295(6)
N5 C26 1.394(8)
C26 C24 1.411(8)
C26 C20 1.475(9)
C22 C21 1.279(10)
C22 C23 1.309(11)
C21 C20 1.337(10)
C24 C23 1.398(9)
C24 C27 1.446(9)
N3 C27 1.330(7)
